data_7237978
loop_
_publ_author_name
'Mroweh, Nabil'
'Auban-Senzier, Pascale'
'Vanthuyne, Nicolas'
'Canadell, Enric'
'Avarvari, Narcis'

_publ_section_title
;
 Chiral EDT-TTF precursors with one stereogenic centre: substituent size
 modulation of the conducting properties in the (R-EDT-TTF)2PF6 (R = Me or
 Et) series
;
_journal_issue 40
_journal_name_full 'Journal of Materials Chemistry C'
_journal_page_first 12664
_journal_paper_doi 10.1039/C9TC04243A
_journal_volume 7
_journal_year 2019
_chemical_absolute_configuration syn
_chemical_formula_sum 'C10 H10 F3 P0.5 S6'
_chemical_formula_weight 395.03
_space_group_IT_number 1
_space_group_name_Hall 'P 1'
_space_group_name_H-M_alt 'P 1'
_symmetry_cell_setting triclinic
_symmetry_space_group_name_H-M 'P 1'
_atom_sites_solution_hydrogens geom
_atom_sites_solution_primary direct
_atom_sites_solution_secondary difmap
_audit_creation_method SHELXL-97
_audit_update_record
;
2019-07-01 deposited with the CCDC.	2019-09-23 downloaded from the CCDC.
;
_cell_angle_alpha 104.001(9)
_cell_angle_beta 93.385(8)
_cell_angle_gamma 110.082(12)
_cell_formula_units_Z 2
_cell_length_a 6.6574(8)
_cell_length_b 8.7901(11)
_cell_length_c 13.9791(11)
_cell_measurement_reflns_used 2801
_cell_measurement_temperature 150.00(10)
_cell_measurement_theta_max 73.1990
_cell_measurement_theta_min 3.2840
_cell_volume 736.36(16)
_computing_cell_refinement 'CrysAlisPro 1.171.38.41r (Rigaku OD, 2015)'
_computing_data_collection 'CrysAlisPro 1.171.38.41r (Rigaku OD, 2015)'
_computing_data_reduction 'CrysAlisPro 1.171.38.41r (Rigaku OD, 2015)'
_computing_molecular_graphics 'DIAMOND 3.2k (Crystal Impact GbR, 2014)'
_computing_publication_material 'WinGX publication routines (Farrugia, 1999)'
_computing_structure_refinement 'SHELXL-97 (Sheldrick, 1997)'
_computing_structure_solution 'SHELXL-97 (Sheldrick, 1997)'
_diffrn_ambient_temperature 150.01(10)
_diffrn_detector_area_resol_mean 5.1990
_diffrn_measured_fraction_theta_full 0.977
_diffrn_measured_fraction_theta_max 0.948
_diffrn_measurement_device_type 'SuperNova, Single source at offset, AtlasS2'
_diffrn_measurement_method '\w scans'
_diffrn_radiation_monochromator mirror
_diffrn_radiation_source 'SuperNova(Cu) micro-focus sealed X-ray Source'
_diffrn_radiation_type CuK\a
_diffrn_radiation_wavelength 1.54184
_diffrn_reflns_av_R_equivalents 0.0476
_diffrn_reflns_av_sigmaI/netI 0.0643
_diffrn_reflns_limit_h_max 7
_diffrn_reflns_limit_h_min -6
_diffrn_reflns_limit_k_max 8
_diffrn_reflns_limit_k_min -10
_diffrn_reflns_limit_l_max 17
_diffrn_reflns_limit_l_min -16
_diffrn_reflns_number 4665
_diffrn_reflns_theta_full 70.00
_diffrn_reflns_theta_max 73.37
_diffrn_reflns_theta_min 3.30
_exptl_absorpt_coefficient_mu 9.278
_exptl_absorpt_correction_T_max 1.00000
_exptl_absorpt_correction_T_min 0.69061
_exptl_absorpt_correction_type multi-scan
_exptl_absorpt_process_details
;
CrysAlisPro 1.171.38.41r (Rigaku Oxford Diffraction, 2015)
Empirical absorption correction using spherical harmonics,
 implemented in SCALE3 ABSPACK scaling algorithm.
;
_exptl_crystal_colour black
_exptl_crystal_density_diffrn 1.782
_exptl_crystal_density_method 'not measured'
_exptl_crystal_description needles
_exptl_crystal_F_000 401
_refine_diff_density_max 0.720
_refine_diff_density_min -0.922
_refine_diff_density_rms 0.148
_refine_ls_abs_structure_details 'Flack H D (1983), Acta Cryst. A39, 876-881'
_refine_ls_abs_structure_Flack 0.00(6)
_refine_ls_extinction_method none
_refine_ls_goodness_of_fit_ref 1.163
_refine_ls_hydrogen_treatment constr
_refine_ls_matrix_type full
_refine_ls_number_parameters 352
_refine_ls_number_reflns 3487
_refine_ls_number_restraints 3
_refine_ls_restrained_S_all 1.163
_refine_ls_R_factor_all 0.0676
_refine_ls_R_factor_gt 0.0565
_refine_ls_shift/su_max 0.000
_refine_ls_shift/su_mean 0.000
_refine_ls_structure_factor_coef Fsqd
_refine_ls_weighting_details 'calc w=1/[\s^2^(Fo^2^)+(0.1092P)^2^+1.5965P] where P=(Fo^2^+2Fc^2^)/3'
_refine_ls_weighting_scheme calc
_refine_ls_wR_factor_gt 0.1619
_refine_ls_wR_factor_ref 0.1977
_reflns_number_gt 3086
_reflns_number_total 3487
_reflns_threshold_expression >2sigma(I)
_cod_data_source_file c9tc04243a2.cif
_cod_data_source_block (S-2)PF6
_cod_original_cell_volume 736.36(14)
_cod_original_formula_sum 'C10 H10 F3 P0.50 S6'
_cod_database_code 7237978

loop_
_symmetry_equiv_pos_as_xyz
'x, y, z'

loop_
_atom_site_label
_atom_site_type_symbol
_atom_site_fract_x
_atom_site_fract_y
_atom_site_fract_z
_atom_site_U_iso_or_equiv
_atom_site_adp_type
_atom_site_occupancy
_atom_site_symmetry_multiplicity
_atom_site_calc_flag
_atom_site_refinement_flags
C1A C 0.501(2) 0.8632(17) -0.2501(9) 0.037(3) Uani 1 1 d .
H1 H 0.5888 0.8622 -0.2995 0.044 Uiso 1 1 calc R
C2A C 0.324(2) 0.9000(19) -0.2602(10) 0.042(3) Uani 1 1 d .
H2 H 0.2852 0.9279 -0.3168 0.050 Uiso 1 1 calc R
C3A C 0.3292(17) 0.8323(13) -0.0923(8) 0.023(2) Uani 1 1 d .
C4A C 0.278(2) 0.7981(15) -0.0061(8) 0.031(3) Uani 1 1 d .
C5A C 0.255(2) 0.6881(17) 0.1528(9) 0.035(3) Uani 1 1 d .
C6A C 0.0697(19) 0.7128(15) 0.1345(8) 0.028(2) Uani 1 1 d .
C7A C 0.118(2) 0.5711(15) 0.3162(8) 0.033(2) Uani 1 1 d .
H7 H 0.0191 0.4540 0.2870 0.039 Uiso 1 1 calc R
C8A C -0.0060(19) 0.6867(16) 0.3206(8) 0.034(2) Uani 1 1 d .
H8A H 0.0937 0.8023 0.3488 0.041 Uiso 1 1 calc R
H8B H -0.1114 0.6623 0.3653 0.041 Uiso 1 1 calc R
C9A C 0.226(2) 0.5899(16) 0.4209(9) 0.037(3) Uani 1 1 d .
H9A H 0.3252 0.5304 0.4148 0.044 Uiso 1 1 calc R
H9B H 0.3089 0.7082 0.4532 0.044 Uiso 1 1 calc R
C2B C -0.526(2) 1.1006(14) -0.6306(8) 0.033(3) Uani 1 1 d .
H10 H -0.4928 1.0781 -0.5712 0.040 Uiso 1 1 calc R
C1B C -0.704(2) 1.1334(15) -0.6491(9) 0.029(2) Uani 1 1 d .
H11 H -0.8027 1.1296 -0.6045 0.035 Uiso 1 1 calc R
C3B C -0.5056(17) 1.1701(14) -0.7986(8) 0.027(2) Uani 1 1 d .
C4B C -0.4436(17) 1.2056(14) -0.8849(8) 0.023(2) Uani 1 1 d .
C6B C -0.2255(18) 1.2607(15) -1.0308(8) 0.032(3) Uani 1 1 d .
C5B C -0.4119(17) 1.3024(15) -1.0428(8) 0.027(2) Uani 1 1 d .
C7B C -0.2914(18) 1.3418(15) -1.2312(7) 0.029(2) Uani 1 1 d .
H16 H -0.3463 1.2218 -1.2678 0.034 Uiso 1 1 calc R
C9B C -0.2930(19) 1.4440(17) -1.3049(8) 0.035(3) Uani 1 1 d .
H17A H -0.1988 1.4239 -1.3528 0.041 Uiso 1 1 calc R
H17B H -0.2327 1.5629 -1.2688 0.041 Uiso 1 1 calc R
C10A C 0.062(2) 0.5214(19) 0.4850(9) 0.046(3) Uani 1 1 d .
H18A H 0.1360 0.5354 0.5495 0.068 Uiso 1 1 calc R
H18B H -0.0189 0.4038 0.4539 0.068 Uiso 1 1 calc R
H18C H -0.0346 0.5817 0.4925 0.068 Uiso 1 1 calc R
C8B C -0.065(2) 1.3908(15) -1.1798(8) 0.033(2) Uani 1 1 d .
H19A H -0.0172 1.5065 -1.1384 0.039 Uiso 1 1 calc R
H19B H 0.0288 1.3883 -1.2304 0.039 Uiso 1 1 calc R
C10B C -0.518(2) 1.405(2) -1.3626(10) 0.051(4) Uani 1 1 d .
H20A H -0.5040 1.4739 -1.4072 0.076 Uiso 1 1 calc R
H20B H -0.6117 1.4275 -1.3162 0.076 Uiso 1 1 calc R
H20C H -0.5780 1.2879 -1.4002 0.076 Uiso 1 1 calc R
F1 F -0.2227(14) 0.7982(10) -0.4564(8) 0.059(2) Uani 1 1 d .
F2 F -0.0528(14) 1.0353(14) -0.3329(5) 0.058(2) Uani 1 1 d .
F3 F 0.1069(11) 0.9753(10) -0.4654(5) 0.0357(16) Uani 1 1 d .
F4 F -0.1884(15) 0.9492(14) -0.5661(6) 0.060(3) Uani 1 1 d .
F5 F -0.0214(15) 1.1871(11) -0.4429(9) 0.066(3) Uani 1 1 d .
F6 F -0.3479(11) 1.0100(10) -0.4314(5) 0.0365(16) Uani 1 1 d .
P1 P -0.1205(4) 0.9923(4) -0.4489(2) 0.0283(6) Uani 1 1 d .
S1A S 0.5609(5) 0.8172(4) -0.1396(2) 0.0319(6) Uani 1 1 d .
S2A S 0.1666(4) 0.8945(3) -0.1654(2) 0.0301(6) Uani 1 1 d .
S3A S 0.4428(4) 0.7397(4) 0.06957(19) 0.0290(6) Uani 1 1 d .
S4A S 0.0388(4) 0.8013(4) 0.03754(19) 0.0299(6) Uani 1 1 d .
S5A S 0.3445(5) 0.6172(4) 0.2455(2) 0.0351(7) Uani 1 1 d .
S6A S -0.1464(5) 0.6687(4) 0.2003(2) 0.0375(7) Uani 1 1 d .
S2B S -0.3583(4) 1.1016(4) -0.72192(19) 0.0301(6) Uani 1 1 d .
S1B S -0.7427(4) 1.1830(4) -0.7595(2) 0.0317(6) Uani 1 1 d .
S4B S -0.2054(4) 1.1866(4) -0.92549(19) 0.0290(6) Uani 1 1 d .
S3B S -0.5874(4) 1.2743(3) -0.95993(19) 0.0277(6) Uani 1 1 d .
S5B S -0.4760(4) 1.3784(4) -1.1416(2) 0.0307(6) Uani 1 1 d .
S6B S -0.0258(5) 1.2619(4) -1.1026(2) 0.0329(6) Uani 1 1 d .

loop_
_atom_site_aniso_label
_atom_site_aniso_U_11
_atom_site_aniso_U_22
_atom_site_aniso_U_33
_atom_site_aniso_U_23
_atom_site_aniso_U_13
_atom_site_aniso_U_12
C1A 0.039(7) 0.043(7) 0.031(6) 0.018(5) 0.011(5) 0.012(5)
C2A 0.044(7) 0.050(7) 0.041(7) 0.023(6) 0.008(5) 0.020(6)
C3A 0.020(5) 0.026(5) 0.029(5) 0.006(4) 0.001(4) 0.016(4)
C4A 0.031(6) 0.035(6) 0.022(5) 0.005(4) -0.010(4) 0.011(5)
C5A 0.035(6) 0.046(7) 0.024(5) 0.009(5) 0.002(5) 0.017(5)
C6A 0.028(6) 0.034(6) 0.017(5) 0.002(4) -0.009(4) 0.012(4)
C7A 0.043(7) 0.028(5) 0.032(6) 0.008(4) 0.013(5) 0.018(5)
C8A 0.027(6) 0.043(7) 0.032(5) 0.011(5) 0.005(4) 0.013(5)
C9A 0.039(7) 0.040(6) 0.036(6) 0.012(5) 0.006(5) 0.019(5)
C2B 0.058(8) 0.026(5) 0.019(5) 0.010(4) 0.010(5) 0.018(5)
C1B 0.039(6) 0.030(6) 0.029(5) 0.016(4) 0.013(4) 0.019(5)
C3B 0.020(5) 0.033(6) 0.023(5) 0.010(4) -0.002(4) 0.001(4)
C4B 0.015(5) 0.030(5) 0.031(6) 0.010(4) 0.001(4) 0.016(4)
C6B 0.026(6) 0.036(6) 0.023(5) 0.017(4) 0.004(4) -0.006(4)
C5B 0.019(5) 0.037(6) 0.026(5) 0.009(4) -0.006(4) 0.014(4)
C7B 0.029(6) 0.036(6) 0.018(4) 0.005(4) -0.008(4) 0.011(4)
C9B 0.029(6) 0.049(7) 0.027(5) 0.024(5) 0.005(4) 0.006(5)
C10A 0.052(8) 0.057(8) 0.035(6) 0.023(6) 0.008(5) 0.022(6)
C8B 0.034(6) 0.038(6) 0.031(5) 0.021(5) 0.006(4) 0.011(5)
C10B 0.040(7) 0.078(10) 0.042(7) 0.031(7) 0.004(5) 0.022(7)
F1 0.041(4) 0.038(4) 0.105(7) 0.024(4) 0.014(4) 0.019(3)
F2 0.045(5) 0.113(8) 0.026(3) 0.011(4) 0.004(3) 0.046(5)
F3 0.028(4) 0.055(4) 0.034(3) 0.013(3) 0.005(3) 0.028(3)
F4 0.057(5) 0.116(8) 0.028(4) 0.014(4) 0.010(3) 0.062(6)
F5 0.045(5) 0.047(5) 0.125(8) 0.037(5) 0.028(5) 0.027(4)
F6 0.025(3) 0.063(5) 0.034(3) 0.021(3) 0.014(3) 0.026(3)
P1 0.0289(15) 0.0381(13) 0.0233(11) 0.0101(9) 0.0063(10) 0.0173(11)
S1A 0.0337(15) 0.0399(15) 0.0295(14) 0.0154(11) 0.0084(11) 0.0183(12)
S2A 0.0267(13) 0.0369(15) 0.0300(14) 0.0124(11) 0.0005(10) 0.0145(11)
S3A 0.0257(13) 0.0425(15) 0.0245(13) 0.0137(10) 0.0052(9) 0.0163(11)
S4A 0.0231(13) 0.0454(16) 0.0265(14) 0.0156(11) 0.0036(10) 0.0155(11)
S5A 0.0337(15) 0.0522(17) 0.0367(15) 0.0242(13) 0.0121(11) 0.0279(13)
S6A 0.0255(13) 0.0589(19) 0.0386(15) 0.0249(13) 0.0093(11) 0.0199(13)
S2B 0.0263(13) 0.0419(16) 0.0263(14) 0.0142(11) -0.0019(10) 0.0155(11)
S1B 0.0296(14) 0.0408(15) 0.0328(15) 0.0159(11) 0.0065(10) 0.0189(11)
S4B 0.0226(13) 0.0445(15) 0.0248(13) 0.0111(11) 0.0009(10) 0.0176(11)
S3B 0.0273(13) 0.0362(13) 0.0265(13) 0.0119(10) 0.0015(10) 0.0184(11)
S5B 0.0303(14) 0.0438(15) 0.0292(13) 0.0181(11) 0.0059(10) 0.0218(12)
S6B 0.0266(13) 0.0511(17) 0.0331(13) 0.0179(12) 0.0069(10) 0.0243(12)

loop_
_atom_type_symbol
_atom_type_description
_atom_type_scat_dispersion_real
_atom_type_scat_dispersion_imag
_atom_type_scat_source
C C 0.0181 0.0091 'International Tables Vol C Tables 4.2.6.8 and 6.1.1.4'
H H 0.0000 0.0000 'International Tables Vol C Tables 4.2.6.8 and 6.1.1.4'
F F 0.0727 0.0534 'International Tables Vol C Tables 4.2.6.8 and 6.1.1.4'
P P 0.2955 0.4335 'International Tables Vol C Tables 4.2.6.8 and 6.1.1.4'
S S 0.3331 0.5567 'International Tables Vol C Tables 4.2.6.8 and 6.1.1.4'

loop_
_geom_angle_atom_site_label_1
_geom_angle_atom_site_label_2
_geom_angle_atom_site_label_3
_geom_angle
C2A C1A S1A 116.7(10)
C2A C1A H1 121.6
S1A C1A H1 121.6
C1A C2A S2A 118.6(10)
C1A C2A H2 120.7
S2A C2A H2 120.7
C4A C3A S1A 122.8(8)
C4A C3A S2A 122.1(8)
S1A C3A S2A 115.2(6)
C3A C4A S4A 122.8(9)
C3A C4A S3A 122.6(9)
S4A C4A S3A 114.6(7)
C6A C5A S5A 130.7(10)
C6A C5A S3A 115.4(9)
S5A C5A S3A 113.9(7)
C5A C6A S6A 126.0(9)
C5A C6A S4A 118.7(9)
S6A C6A S4A 115.3(7)
C8A C7A C9A 111.0(10)
C8A C7A S5A 114.0(8)
C9A C7A S5A 104.0(9)
C8A C7A H7 109.2
C9A C7A H7 109.2
S5A C7A H7 109.2
C7A C8A S6A 114.3(8)
C7A C8A H8A 108.7
S6A C8A H8A 108.7
C7A C8A H8B 108.7
S6A C8A H8B 108.7
H8A C8A H8B 107.6
C10A C9A C7A 112.2(11)
C10A C9A H9A 109.2
C7A C9A H9A 109.2
C10A C9A H9B 109.2
C7A C9A H9B 109.2
H9A C9A H9B 107.9
C1B C2B S2B 117.6(9)
C1B C2B H10 121.2
S2B C2B H10 121.2
C2B C1B S1B 117.2(9)
C2B C1B H11 121.4
S1B C1B H11 121.4
C4B C3B S1B 122.0(9)
C4B C3B S2B 123.1(9)
S1B C3B S2B 114.9(6)
C3B C4B S3B 123.1(8)
C3B C4B S4B 121.5(8)
S3B C4B S4B 115.4(6)
C5B C6B S6B 131.6(9)
C5B C6B S4B 113.3(8)
S6B C6B S4B 115.1(8)
C6B C5B S3B 119.1(8)
C6B C5B S5B 123.6(9)
S3B C5B S5B 117.3(6)
C8B C7B C9B 110.2(9)
C8B C7B S5B 112.1(7)
C9B C7B S5B 108.0(9)
C8B C7B H16 108.8
C9B C7B H16 108.8
S5B C7B H16 108.8
C7B C9B C10B 115.0(10)
C7B C9B H17A 108.5
C10B C9B H17A 108.5
C7B C9B H17B 108.5
C10B C9B H17B 108.5
H17A C9B H17B 107.5
C9A C10A H18A 109.5
C9A C10A H18B 109.5
H18A C10A H18B 109.5
C9A C10A H18C 109.5
H18A C10A H18C 109.5
H18B C10A H18C 109.5
C7B C8B S6B 116.3(8)
C7B C8B H19A 108.2
S6B C8B H19A 108.2
C7B C8B H19B 108.2
S6B C8B H19B 108.2
H19A C8B H19B 107.4
C9B C10B H20A 109.5
C9B C10B H20B 109.5
H20A C10B H20B 109.5
C9B C10B H20C 109.5
H20A C10B H20C 109.5
H20B C10B H20C 109.5
F2 P1 F1 90.5(6)
F2 P1 F5 90.3(6)
F1 P1 F5 178.9(6)
F2 P1 F4 179.9(8)
F1 P1 F4 89.6(6)
F5 P1 F4 89.6(6)
F2 P1 F3 89.5(4)
F1 P1 F3 89.9(4)
F5 P1 F3 90.7(4)
F4 P1 F3 90.3(4)
F2 P1 F6 90.0(4)
F1 P1 F6 90.2(4)
F5 P1 F6 89.2(5)
F4 P1 F6 90.1(4)
F3 P1 F6 179.5(5)
C1A S1A C3A 95.0(6)
C2A S2A C3A 94.4(6)
C4A S3A C5A 95.5(6)
C4A S4A C6A 95.2(6)
C5A S5A C7A 103.8(6)
C6A S6A C8A 100.2(5)
C2B S2B C3B 94.5(6)
C1B S1B C3B 95.6(5)
C4B S4B C6B 95.9(6)
C5B S3B C4B 96.4(5)
C5B S5B C7B 104.6(5)
C6B S6B C8B 100.8(6)

loop_
_geom_bond_atom_site_label_1
_geom_bond_atom_site_label_2
_geom_bond_distance
C1A C2A 1.34(2)
C1A S1A 1.746(13)
C1A H1 0.9300
C2A S2A 1.735(14)
C2A H2 0.9300
C3A C4A 1.347(16)
C3A S1A 1.747(11)
C3A S2A 1.750(11)
C4A S4A 1.744(14)
C4A S3A 1.761(12)
C5A C6A 1.344(18)
C5A S5A 1.726(13)
C5A S3A 1.777(14)
C6A S6A 1.735(13)
C6A S4A 1.753(12)
C7A C8A 1.508(18)
C7A C9A 1.535(17)
C7A S5A 1.833(12)
C7A H7 0.9800
C8A S6A 1.820(11)
C8A H8A 0.9700
C8A H8B 0.9700
C9A C10A 1.509(18)
C9A H9A 0.9700
C9A H9B 0.9700
C2B C1B 1.337(19)
C2B S2B 1.745(12)
C2B H10 0.9300
C1B S1B 1.731(11)
C1B H11 0.9300
C3B C4B 1.369(14)
C3B S1B 1.732(12)
C3B S2B 1.751(12)
C4B S3B 1.723(10)
C4B S4B 1.763(11)
C6B C5B 1.422(18)
C6B S6B 1.711(12)
C6B S4B 1.764(11)
C5B S3B 1.693(12)
C5B S5B 1.763(11)
C7B C8B 1.502(16)
C7B C9B 1.524(15)
C7B S5B 1.855(12)
C7B H16 0.9800
C9B C10B 1.542(18)
C9B H17A 0.9700
C9B H17B 0.9700
C10A H18A 0.9600
C10A H18B 0.9600
C10A H18C 0.9600
C8B S6B 1.810(11)
C8B H19A 0.9700
C8B H19B 0.9700
C10B H20A 0.9600
C10B H20B 0.9600
C10B H20C 0.9600
F1 P1 1.578(9)
F2 P1 1.573(8)
F3 P1 1.596(7)
F4 P1 1.589(8)
F5 P1 1.588(9)
F6 P1 1.601(7)
